data_4512269
loop_
_publ_author_name
'Clegg, William'
'Holcroft, James M.'

_publ_section_title
;
 Structural Variation in Mellitate Complexes of First-Row Transition
 Metals: What Chance for Design?
;
_journal_issue 12
_journal_name_full 'Crystal Growth &amp; Design'
_journal_page_first 6282
_journal_paper_doi 10.1021/cg5009736
_journal_volume 14
_journal_year 2014
_chemical_formula_moiety '2 K +,C12 H20 Ni2 O22 2-, 7 H2 O'
_chemical_formula_sum 'C12 H34 K2 Ni2 O29'
_chemical_formula_weight 838.01
_chemical_name_systematic
;
 ?
;
_space_group_crystal_system monoclinic
_space_group_IT_number 14
_space_group_name_Hall '-P 2ybc'
_space_group_name_H-M_alt 'P 1 21/c 1'
_symmetry_space_group_name_Hall '-P 2ybc'
_symmetry_space_group_name_H-M 'P 1 21/c 1'
_atom_sites_solution_hydrogens difmap
_atom_sites_solution_primary direct
_atom_sites_solution_secondary difmap
_audit_creation_method SHELXL-2014
_cell_angle_alpha 90
_cell_angle_beta 92.119(3)
_cell_angle_gamma 90
_cell_formula_units_Z 4
_cell_length_a 6.7014(2)
_cell_length_b 19.2147(6)
_cell_length_c 23.0383(6)
_cell_measurement_reflns_used 5362
_cell_measurement_temperature 150(2)
_cell_measurement_theta_max 29.56
_cell_measurement_theta_min 2.76
_cell_volume 2964.51(15)
_computing_cell_refinement
;
CrysAlisPro, Oxford Diffraction Ltd.,
Version 1.171.33.55 (release 05-01-2010 CrysAlis171 .NET)
(compiled Jan  5 2010,16:28:46)
;
_computing_data_collection
;
CrysAlisPro, Oxford Diffraction Ltd.,
Version 1.171.33.55 (release 05-01-2010 CrysAlis171 .NET)
(compiled Jan  5 2010,16:28:46)
;
_computing_data_reduction
;
CrysAlisPro, Oxford Diffraction Ltd.,
Version 1.171.33.55 (release 05-01-2010 CrysAlis171 .NET)
(compiled Jan  5 2010,16:28:46)
;
_computing_molecular_graphics 'Bruker SHELXTL'
_computing_publication_material 'Bruker SHELXTL and local programs'
_computing_structure_refinement 'SHELXL-2014 (Sheldrick, 2014)'
_computing_structure_solution 'Bruker SHELXTL'
_diffrn_ambient_temperature 150(2)
_diffrn_detector_area_resol_mean 10.3968
_diffrn_measured_fraction_theta_full 0.984
_diffrn_measured_fraction_theta_max 0.960
_diffrn_measurement_device_type 'Oxford Diffraction Gemini A Ultra'
_diffrn_measurement_method '\w scans'
_diffrn_radiation_type MoK\a
_diffrn_radiation_wavelength 0.71073
_diffrn_reflns_av_R_equivalents 0.0533
_diffrn_reflns_av_unetI/netI 0.0916
_diffrn_reflns_Laue_measured_fraction_full 0.984
_diffrn_reflns_Laue_measured_fraction_max 0.960
_diffrn_reflns_limit_h_max 7
_diffrn_reflns_limit_h_min -7
_diffrn_reflns_limit_k_max 22
_diffrn_reflns_limit_k_min -21
_diffrn_reflns_limit_l_max 27
_diffrn_reflns_limit_l_min -27
_diffrn_reflns_number 18233
_diffrn_reflns_point_group_measured_fraction_full 0.984
_diffrn_reflns_point_group_measured_fraction_max 0.960
_diffrn_reflns_theta_full 25.242
_diffrn_reflns_theta_max 25.024
_diffrn_reflns_theta_min 2.762
_diffrn_source 'sealed tube with Enhance optics'
_exptl_absorpt_coefficient_mu 1.665
_exptl_absorpt_correction_T_max 0.85
_exptl_absorpt_correction_T_min 0.80
_exptl_absorpt_correction_type multi-scan
_exptl_absorpt_process_details
;
CrysAlisPro, Oxford Diffraction Ltd.,
Version 1.171.33.55 (release 05-01-2010 CrysAlis171 .NET)
(compiled Jan  5 2010,16:28:46)
Empirical absorption correction using spherical harmonics,
 implemented in SCALE3 ABSPACK scaling algorithm.
;
_exptl_crystal_colour green
_exptl_crystal_density_diffrn 1.878
_exptl_crystal_density_method 'not measured'
_exptl_crystal_description block
_exptl_crystal_F_000 1728
_exptl_crystal_size_max 0.20
_exptl_crystal_size_mid 0.20
_exptl_crystal_size_min 0.10
_refine_diff_density_max 1.334
_refine_diff_density_min -0.760
_refine_diff_density_rms 0.158
_refine_ls_extinction_coef 0.0004(2)
_refine_ls_extinction_expression Fc^*^=kFc[1+0.001xFc^2^\l^3^/sin(2\q)]^-1/4^
_refine_ls_extinction_method SHELXL
_refine_ls_goodness_of_fit_ref 1.000
_refine_ls_hydrogen_treatment refxyz
_refine_ls_matrix_type full
_refine_ls_number_parameters 510
_refine_ls_number_reflns 5224
_refine_ls_number_restraints 1021
_refine_ls_restrained_S_all 0.923
_refine_ls_R_factor_all 0.0772
_refine_ls_R_factor_gt 0.0481
_refine_ls_shift/su_max 0.001
_refine_ls_shift/su_mean 0.000
_refine_ls_structure_factor_coef Fsqd
_refine_ls_weighting_details 'w=1/[\s^2^(Fo^2^)+(0.0609P)^2^] where P=(Fo^2^+2Fc^2^)/3'
_refine_ls_weighting_scheme calc
_refine_ls_wR_factor_gt 0.1137
_refine_ls_wR_factor_ref 0.1199
_reflns_Friedel_coverage 0.000
_reflns_number_gt 3452
_reflns_number_total 5224
_reflns_threshold_expression 'I > 2\s(I)'
_cod_data_source_file cg5009736_si_001.cif
_cod_data_source_block jmh88
_cod_depositor_comments 'Adding full bibliography for 4512266--4512273.cif.'
_cod_database_code 4512269
_shelx_space_group_comment
;
The symmetry employed for this shelxl refinement is uniquely defined
by the following loop, which should always be used as a source of
symmetry information in preference to the above space-group names.
They are only intended as comments.
;
_shelx_estimated_absorpt_t_min 0.732
_shelx_estimated_absorpt_t_max 0.851
_shelxl_version_number 2014-3

loop_
_space_group_symop_operation_xyz
'x, y, z'
'-x, y+1/2, -z+1/2'
'-x, -y, -z'
'x, -y-1/2, z-1/2'

loop_
_atom_site_label
_atom_site_type_symbol
_atom_site_fract_x
_atom_site_fract_y
_atom_site_fract_z
_atom_site_U_iso_or_equiv
_atom_site_adp_type
_atom_site_occupancy
_atom_site_site_symmetry_order
_atom_site_calc_flag
_atom_site_refinement_flags_posn
_atom_site_refinement_flags_adp
Ni1 Ni 0.53582(11) 0.38120(4) 0.39681(3) 0.00916(19) Uani 1 1 d . .
Ni2 Ni 0.55486(10) -0.03634(4) 0.63939(3) 0.00882(19) Uani 1 1 d . .
K1 K 0.9417(2) 0.38870(8) 0.64886(6) 0.0259(3) Uani 1 1 d . .
K2 K 0.9494(2) 0.38519(7) 0.85589(5) 0.0219(3) Uani 1 1 d . .
C1 C 0.4261(8) 0.1956(3) 0.5753(2) 0.0063(9) Uani 1 1 d . U
C2 C 0.4186(8) 0.2630(3) 0.5530(2) 0.0081(10) Uani 1 1 d . U
C3 C 0.4226(8) 0.3196(3) 0.5906(2) 0.0081(9) Uani 1 1 d . U
C4 C 0.4389(8) 0.3091(3) 0.6503(2) 0.0078(9) Uani 1 1 d . U
C5 C 0.4508(8) 0.2427(3) 0.6727(2) 0.0081(9) Uani 1 1 d . U
C6 C 0.4389(8) 0.1851(3) 0.6356(2) 0.0078(9) Uani 1 1 d . U
C7 C 0.4397(8) 0.1356(3) 0.5326(2) 0.0094(10) Uani 1 1 d . U
C8 C 0.4194(8) 0.2767(3) 0.4877(2) 0.0106(10) Uani 1 1 d . U
C9 C 0.4294(9) 0.3942(3) 0.5697(2) 0.0117(10) Uani 1 1 d . U
C10 C 0.4615(8) 0.3719(3) 0.6903(2) 0.0108(10) Uani 1 1 d . U
C11 C 0.5007(8) 0.2335(3) 0.7372(2) 0.0111(11) Uani 1 1 d . U
C12 C 0.4477(8) 0.1129(3) 0.6600(2) 0.0086(10) Uani 1 1 d . U
O1 O 0.2977(6) 0.09409(19) 0.52584(14) 0.0115(8) Uani 1 1 d . U
O2 O 0.6002(6) 0.13286(19) 0.50555(15) 0.0134(8) Uani 1 1 d . U
O3 O 0.3125(6) 0.2392(2) 0.45416(15) 0.0181(9) Uani 1 1 d . U
O4 O 0.5317(5) 0.32564(19) 0.47295(14) 0.0099(8) Uani 1 1 d . U
O5 O 0.5889(6) 0.42527(19) 0.58219(15) 0.0149(9) Uani 1 1 d . U
O6 O 0.2754(6) 0.41966(19) 0.54418(15) 0.0134(8) Uani 1 1 d . U
O7 O 0.6201(6) 0.3742(2) 0.72038(15) 0.0158(9) Uani 1 1 d . U
O8 O 0.3250(6) 0.41698(19) 0.68913(15) 0.0131(8) Uani 1 1 d . U
O9 O 0.3766(6) 0.2583(2) 0.77159(14) 0.0132(9) Uani 1 1 d . U
O10 O 0.6619(6) 0.2060(2) 0.75140(15) 0.0147(9) Uani 1 1 d . U
O11 O 0.3601(6) 0.10137(19) 0.70687(15) 0.0141(9) Uani 1 1 d . U
O12 O 0.5432(5) 0.06834(18) 0.63228(14) 0.0102(8) Uani 1 1 d . U
O13 O 0.2937(6) 0.3276(2) 0.36072(15) 0.0141(9) Uani 1 1 d D .
H13A H 0.270(9) 0.301(2) 0.3840(16) 0.017 Uiso 1 1 d D U
H13B H 0.322(9) 0.308(2) 0.3336(13) 0.017 Uiso 1 1 d D U
O14 O 0.3312(6) 0.4457(2) 0.43051(15) 0.0124(9) Uani 1 1 d D .
H14A H 0.319(9) 0.435(2) 0.4622(10) 0.015 Uiso 1 1 d D U
H14B H 0.360(9) 0.4845(12) 0.431(2) 0.015 Uiso 1 1 d D U
O15 O 0.7699(6) 0.4394(2) 0.43068(16) 0.0129(9) Uani 1 1 d D .
H15A H 0.857(6) 0.432(3) 0.411(2) 0.015 Uiso 1 1 d D U
H15B H 0.779(8) 0.4763(14) 0.442(2) 0.015 Uiso 1 1 d D U
O16 O 0.7437(6) 0.3174(2) 0.36482(15) 0.0140(9) Uani 1 1 d D .
H16A H 0.772(9) 0.2853(18) 0.3833(18) 0.017 Uiso 1 1 d D U
H16B H 0.705(9) 0.304(2) 0.3354(12) 0.017 Uiso 1 1 d D U
O17 O 0.5348(7) 0.4410(2) 0.32104(16) 0.0209(10) Uani 1 1 d D .
H17A H 0.559(10) 0.4801(12) 0.321(2) 0.025 Uiso 1 1 d D U
H17B H 0.494(9) 0.431(3) 0.2910(13) 0.025 Uiso 1 1 d D U
O18 O 0.7805(6) -0.0365(2) 0.58182(15) 0.0143(9) Uani 1 1 d D .
H18A H 0.754(9) -0.050(3) 0.5514(12) 0.017 Uiso 1 1 d D U
H18B H 0.834(8) -0.0018(18) 0.579(2) 0.017 Uiso 1 1 d D U
O19 O 0.3356(6) -0.0396(2) 0.57481(14) 0.0133(9) Uani 1 1 d D .
H19A H 0.334(9) -0.0029(12) 0.562(2) 0.016 Uiso 1 1 d D U
H19B H 0.351(9) -0.0649(19) 0.5494(15) 0.016 Uiso 1 1 d D U
O20 O 0.3340(6) -0.0370(2) 0.69715(14) 0.0120(8) Uani 1 1 d D .
H20A H 0.309(9) -0.0005(12) 0.707(2) 0.014 Uiso 1 1 d D U
H20B H 0.320(9) -0.0625(19) 0.7216(16) 0.014 Uiso 1 1 d D U
O21 O 0.7769(6) -0.0316(2) 0.70398(15) 0.0137(9) Uani 1 1 d D .
H21A H 0.800(9) 0.0066(12) 0.710(2) 0.016 Uiso 1 1 d D U
H21B H 0.746(9) -0.048(2) 0.7322(14) 0.016 Uiso 1 1 d D U
O22 O 0.5644(8) -0.1454(2) 0.63871(16) 0.0257(11) Uani 1 1 d D .
H22A H 0.561(10) -0.171(2) 0.6641(15) 0.031 Uiso 1 1 d D U
H22B H 0.573(10) -0.167(2) 0.6109(13) 0.031 Uiso 1 1 d D U
O23 O 0.9684(6) 0.5372(3) 0.65719(18) 0.0290(11) Uani 1 1 d D .
H23A H 1.003(9) 0.5756(14) 0.660(3) 0.035 Uiso 1 1 d D U
H23B H 0.865(5) 0.539(3) 0.642(3) 0.035 Uiso 1 1 d D U
O24 O 0.9968(6) 0.3119(2) 0.7569(2) 0.0267(11) Uani 1 1 d D .
H24A H 0.914(6) 0.287(2) 0.746(3) 0.032 Uiso 1 1 d D U
H24B H 1.093(5) 0.291(3) 0.759(3) 0.032 Uiso 1 1 d D U
O25 O 0.9431(8) 0.3312(3) 0.5274(2) 0.0472(14) Uani 1 1 d D .
H25A H 0.852(8) 0.331(3) 0.505(3) 0.057 Uiso 1 1 d D U
H25B H 0.955(11) 0.3703(14) 0.535(3) 0.057 Uiso 1 1 d D U
O26 O 0.9332(9) 0.2448(3) 0.6250(2) 0.0495(14) Uani 1 1 d D .
H26A H 0.924(14) 0.2046(10) 0.624(3) 0.059 Uiso 1 1 d D U
H26B H 0.906(14) 0.257(3) 0.5935(16) 0.059 Uiso 1 1 d D U
O27 O 0.8825(7) 0.2898(2) 0.93955(17) 0.0231(10) Uani 1 1 d D .
H27A H 0.838(7) 0.301(4) 0.9682(15) 0.028 Uiso 1 1 d D U
H27B H 0.995(3) 0.284(4) 0.947(2) 0.028 Uiso 1 1 d D U
O28 O 0.9397(7) 0.0946(3) 0.5791(2) 0.0352(12) Uani 1 1 d D .
H28A H 1.026(6) 0.104(4) 0.559(2) 0.042 Uiso 1 1 d D U
H28B H 0.843(5) 0.107(4) 0.563(3) 0.042 Uiso 1 1 d D U
O29 O 0.9390(7) 0.0965(2) 0.73302(18) 0.0213(10) Uani 1 1 d D .
H29A H 1.033(5) 0.111(3) 0.720(3) 0.026 Uiso 1 1 d D U
H29B H 0.863(6) 0.126(2) 0.733(3) 0.026 Uiso 1 1 d D U

loop_
_atom_site_aniso_label
_atom_site_aniso_U_11
_atom_site_aniso_U_22
_atom_site_aniso_U_33
_atom_site_aniso_U_23
_atom_site_aniso_U_13
_atom_site_aniso_U_12
Ni1 0.0148(4) 0.0072(4) 0.0055(3) 0.0008(3) 0.0002(3) -0.0003(3)
Ni2 0.0136(4) 0.0062(4) 0.0067(3) -0.0004(3) 0.0005(3) 0.0014(3)
K1 0.0207(8) 0.0301(8) 0.0267(7) -0.0012(6) -0.0014(6) 0.0008(7)
K2 0.0197(7) 0.0229(8) 0.0232(7) 0.0013(6) 0.0010(6) -0.0016(6)
C1 0.005(2) 0.007(2) 0.0065(18) -0.0005(16) 0.0010(17) -0.0023(17)
C2 0.010(2) 0.007(2) 0.0073(18) -0.0005(16) -0.0007(17) 0.0000(17)
C3 0.007(2) 0.008(2) 0.0089(18) 0.0007(16) -0.0027(17) 0.0018(17)
C4 0.006(2) 0.009(2) 0.0090(18) -0.0029(16) -0.0006(17) -0.0001(17)
C5 0.007(2) 0.010(2) 0.0067(18) -0.0010(16) 0.0016(17) 0.0023(17)
C6 0.006(2) 0.009(2) 0.0089(18) 0.0005(16) 0.0027(17) 0.0016(17)
C7 0.012(2) 0.006(2) 0.010(2) 0.0017(18) 0.0006(19) 0.0002(19)
C8 0.016(2) 0.008(2) 0.008(2) 0.0004(18) 0.0002(18) 0.0025(19)
C9 0.018(2) 0.008(2) 0.009(2) -0.0011(18) 0.0023(18) 0.0008(18)
C10 0.013(2) 0.009(2) 0.0101(19) 0.0004(18) -0.0004(18) -0.0004(18)
C11 0.016(2) 0.008(2) 0.009(2) -0.0007(19) -0.0011(19) 0.000(2)
C12 0.009(2) 0.008(2) 0.009(2) -0.0010(18) 0.0032(18) -0.0015(19)
O1 0.018(2) 0.0072(19) 0.0097(18) 0.0001(15) -0.0010(16) -0.0014(16)
O2 0.015(2) 0.010(2) 0.0150(18) -0.0020(16) 0.0063(16) 0.0024(16)
O3 0.026(2) 0.018(2) 0.0101(18) 0.0003(17) -0.0031(17) -0.0095(18)
O4 0.0137(19) 0.0095(19) 0.0066(16) 0.0020(14) 0.0018(15) -0.0003(15)
O5 0.021(2) 0.0075(19) 0.0164(18) 0.0012(15) -0.0001(17) -0.0024(16)
O6 0.018(2) 0.011(2) 0.0113(17) 0.0015(15) -0.0001(16) 0.0033(16)
O7 0.018(2) 0.014(2) 0.0145(18) -0.0015(16) -0.0072(16) 0.0003(17)
O8 0.018(2) 0.0084(19) 0.0129(17) -0.0006(15) -0.0022(16) 0.0020(16)
O9 0.017(2) 0.017(2) 0.0061(17) -0.0006(15) 0.0046(16) 0.0048(17)
O10 0.018(2) 0.014(2) 0.0118(18) -0.0002(16) -0.0023(16) 0.0068(17)
O11 0.022(2) 0.010(2) 0.0111(17) 0.0018(15) 0.0024(16) 0.0001(17)
O12 0.0127(19) 0.0063(18) 0.0118(17) 0.0006(14) 0.0031(15) 0.0039(15)
O13 0.023(2) 0.013(2) 0.0069(19) -0.0029(16) 0.0021(18) -0.0005(19)
O14 0.021(2) 0.008(2) 0.0077(18) 0.0000(16) 0.0029(18) -0.0008(18)
O15 0.016(2) 0.009(2) 0.014(2) -0.0050(17) 0.0040(17) -0.0022(18)
O16 0.019(2) 0.014(2) 0.0090(19) -0.0021(17) 0.0011(18) 0.0012(18)
O17 0.043(3) 0.011(2) 0.0076(19) 0.0019(17) -0.004(2) -0.005(2)
O18 0.017(2) 0.017(2) 0.0090(18) -0.0045(18) 0.0039(17) -0.0009(19)
O19 0.024(2) 0.007(2) 0.0088(18) -0.0007(16) 0.0014(17) 0.003(2)
O20 0.019(2) 0.009(2) 0.0080(18) 0.0016(16) 0.0002(17) -0.003(2)
O21 0.019(2) 0.011(2) 0.0111(19) 0.0025(17) -0.0001(17) -0.0032(19)
O22 0.061(3) 0.011(2) 0.0042(18) 0.0003(17) -0.002(2) 0.005(2)
O23 0.010(2) 0.058(3) 0.019(2) -0.001(2) -0.0031(18) 0.005(2)
O24 0.016(2) 0.018(2) 0.046(3) -0.008(2) -0.006(2) 0.000(2)
O25 0.031(3) 0.055(4) 0.054(3) -0.001(3) -0.019(3) -0.013(3)
O26 0.039(3) 0.047(4) 0.063(4) -0.012(3) 0.007(3) -0.001(3)
O27 0.020(2) 0.023(3) 0.026(2) -0.008(2) -0.0022(19) 0.005(2)
O28 0.020(3) 0.036(3) 0.050(3) 0.002(2) 0.011(2) -0.002(2)
O29 0.021(3) 0.016(2) 0.028(2) -0.0018(19) 0.009(2) 0.0009(19)

loop_
_atom_type_symbol
_atom_type_description
_atom_type_scat_dispersion_real
_atom_type_scat_dispersion_imag
_atom_type_scat_source
C C 0.0033 0.0016 'International Tables Vol C Tables 4.2.6.8 and 6.1.1.4'
H H 0.0000 0.0000 'International Tables Vol C Tables 4.2.6.8 and 6.1.1.4'
O O 0.0106 0.0060 'International Tables Vol C Tables 4.2.6.8 and 6.1.1.4'
Ni Ni 0.3393 1.1124 'International Tables Vol C Tables 4.2.6.8 and 6.1.1.4'
K K 0.2009 0.2494 'International Tables Vol C Tables 4.2.6.8 and 6.1.1.4'

loop_
_geom_angle_atom_site_label_1
_geom_angle_atom_site_label_2
_geom_angle_atom_site_label_3
_geom_angle
_geom_angle_site_symmetry_1
_geom_angle_site_symmetry_3
O4 Ni1 O13 92.82(15) . .
O4 Ni1 O14 87.70(15) . .
O4 Ni1 O15 89.59(15) . .
O4 Ni1 O16 91.57(15) . .
O4 Ni1 O17 177.71(16) . .
O13 Ni1 O14 85.80(16) . .
O13 Ni1 O15 176.85(16) . .
O13 Ni1 O16 95.30(16) . .
O13 Ni1 O17 87.70(16) . .
O14 Ni1 O15 92.27(16) . .
O14 Ni1 O16 178.71(15) . .
O14 Ni1 O17 90.12(17) . .
O15 Ni1 O16 86.66(16) . .
O15 Ni1 O17 89.81(16) . .
O16 Ni1 O17 90.59(17) . .
O12 Ni2 O18 88.66(16) . .
O12 Ni2 O19 86.99(15) . .
O12 Ni2 O20 91.86(15) . .
O12 Ni2 O21 92.26(15) . .
O12 Ni2 O22 174.92(14) . .
O18 Ni2 O19 93.23(15) . .
O18 Ni2 O20 179.18(17) . .
O18 Ni2 O21 86.41(16) . .
O18 Ni2 O22 88.27(18) . .
O19 Ni2 O20 87.42(15) . .
O19 Ni2 O21 179.18(16) . .
O19 Ni2 O22 89.14(16) . .
O20 Ni2 O21 92.94(15) . .
O20 Ni2 O22 91.25(18) . .
O21 Ni2 O22 91.59(16) . .
O5 K1 O7 72.46(11) . .
O5 K1 O8 151.08(12) . 1_655
O5 K1 O23 80.76(11) . .
O5 K1 O24 131.42(13) . .
O5 K1 O25 67.76(13) . .
O5 K1 O26 97.23(15) . .
O7 K1 O8 123.73(11) . 1_655
O7 K1 O23 96.20(13) . .
O7 K1 O24 61.14(12) . .
O7 K1 O25 123.01(14) . .
O7 K1 O26 90.41(16) . .
O8 K1 O23 74.08(12) 1_655 .
O8 K1 O24 73.98(12) 1_655 .
O8 K1 O25 110.54(14) 1_655 .
O8 K1 O26 105.73(15) 1_655 .
O23 K1 O24 116.29(13) . .
O23 K1 O25 115.18(14) . .
O23 K1 O26 172.13(16) . .
O24 K1 O25 127.27(14) . .
O24 K1 O26 70.73(15) . .
O25 K1 O26 57.27(16) . .
O18 K2 O19 82.76(12) 2_756 2_656
O18 K2 O20 112.28(13) 2_756 2_656
O18 K2 O21 60.95(11) 2_756 2_756
O18 K2 O24 129.39(13) 2_756 .
O18 K2 O27 97.07(12) 2_756 .
O19 K2 O20 60.37(11) 2_656 2_656
O19 K2 O21 115.88(12) 2_656 2_756
O19 K2 O24 144.87(13) 2_656 .
O19 K2 O27 79.44(12) 2_656 .
O20 K2 O21 85.63(12) 2_656 2_756
O20 K2 O24 90.52(12) 2_656 .
O20 K2 O27 124.72(13) 2_656 .
O21 K2 O24 77.57(13) 2_756 .
O21 K2 O27 148.88(13) 2_756 .
O24 K2 O27 105.96(14) . .
C2 C1 C6 119.8(5) . .
C2 C1 C7 118.0(4) . .
C6 C1 C7 122.0(4) . .
C1 C2 C3 119.9(4) . .
C1 C2 C8 121.5(5) . .
C3 C2 C8 118.5(5) . .
C2 C3 C4 120.1(5) . .
C2 C3 C9 122.9(4) . .
C4 C3 C9 116.7(4) . .
C3 C4 C5 120.4(5) . .
C3 C4 C10 119.1(5) . .
C5 C4 C10 120.3(4) . .
C4 C5 C6 120.2(4) . .
C4 C5 C11 118.7(4) . .
C6 C5 C11 120.7(5) . .
C1 C6 C5 119.5(5) . .
C1 C6 C12 120.3(4) . .
C5 C6 C12 120.2(4) . .
C1 C7 O1 120.1(5) . .
C1 C7 O2 115.0(5) . .
O1 C7 O2 124.9(5) . .
C2 C8 O3 118.8(5) . .
C2 C8 O4 114.8(4) . .
O3 C8 O4 126.4(5) . .
C3 C9 O5 114.6(5) . .
C3 C9 O6 118.7(5) . .
O5 C9 O6 126.7(5) . .
C4 C10 O7 115.3(5) . .
C4 C10 O8 118.4(4) . .
O7 C10 O8 126.3(5) . .
C5 C11 O9 116.3(5) . .
C5 C11 O10 117.8(5) . .
O9 C11 O10 125.8(5) . .
C6 C12 O11 118.0(5) . .
C6 C12 O12 117.0(4) . .
O11 C12 O12 125.0(5) . .
Ni1 O4 C8 130.2(3) . .
K1 O5 C9 133.6(3) . .
K1 O6 C9 98.5(3) 1_455 .
K1 O7 C10 109.8(3) . .
K1 O8 C10 122.7(3) 1_455 .
Ni2 O12 C12 131.0(3) . .
Ni1 O13 H13A 103(4) . .
Ni1 O13 H13B 111(5) . .
H13A O13 H13B 107(3) . .
Ni1 O14 H14A 107(4) . .
Ni1 O14 H14B 115(5) . .
H14A O14 H14B 107(3) . .
Ni1 O15 H15A 106(4) . .
Ni1 O15 H15B 134(4) . .
H15A O15 H15B 109(3) . .
Ni1 O16 H16A 117(5) . .
Ni1 O16 H16B 108(4) . .
H16A O16 H16B 107(3) . .
Ni1 O17 H17A 124(4) . .
Ni1 O17 H17B 128(4) . .
H17A O17 H17B 108(3) . .
Ni2 O18 K2 98.76(14) . 2_746
Ni2 O18 H18A 116(4) . .
Ni2 O18 H18B 114(5) . .
K2 O18 H18A 115(5) 2_746 .
K2 O18 H18B 103(5) 2_746 .
H18A O18 H18B 108(3) . .
Ni2 O19 K2 94.83(12) . 2_646
Ni2 O19 H19A 105(4) . .
Ni2 O19 H19B 117(4) . .
K2 O19 H19A 132(4) 2_646 .
K2 O19 H19B 102(4) 2_646 .
H19A O19 H19B 107(3) . .
Ni2 O20 K2 103.11(14) . 2_646
Ni2 O20 H20A 112(4) . .
Ni2 O20 H20B 127(4) . .
K2 O20 H20A 119(5) 2_646 .
K2 O20 H20B 83(4) 2_646 .
H20A O20 H20B 110(3) . .
Ni2 O21 K2 94.97(13) . 2_746
Ni2 O21 H21A 108(4) . .
Ni2 O21 H21B 113(4) . .
K2 O21 H21A 120(4) 2_746 .
K2 O21 H21B 113(4) 2_746 .
H21A O21 H21B 108(3) . .
Ni2 O22 K2 81.51(15) . 2_746
Ni2 O22 H22A 129(4) . .
Ni2 O22 H22B 123(4) . .
K2 O22 H22A 98(5) 2_746 .
K2 O22 H22B 91(5) 2_746 .
H22A O22 H22B 107(3) . .
K1 O23 H23A 166(5) . .
K1 O23 H23B 88(4) . .
H23A O23 H23B 105(3) . .
K1 O24 K2 116.24(15) . .
K1 O24 H24A 89(5) . .
K1 O24 H24B 114(5) . .
K2 O24 H24A 119(5) . .
K2 O24 H24B 110(5) . .
H24A O24 H24B 107(3) . .
K1 O25 H25A 125(6) . .
K1 O25 H25B 55(6) . .
H25A O25 H25B 103(3) . .
K1 O26 H26A 170(6) . .
K1 O26 H26B 84(5) . .
H26A O26 H26B 104(3) . .
K2 O27 H27A 120(5) . .
K2 O27 H27B 94(5) . .
H27A O27 H27B 106(3) . .
H28A O28 H28B 107(3) . .
H29A O29 H29B 107(3) . .

loop_
_geom_bond_atom_site_label_1
_geom_bond_atom_site_label_2
_geom_bond_distance
_geom_bond_site_symmetry_2
Ni1 O4 2.054(3) .
Ni1 O13 2.070(4) .
Ni1 O14 2.024(4) .
Ni1 O15 2.056(4) .
Ni1 O16 2.016(4) .
Ni1 O17 2.090(4) .
Ni2 O12 2.019(4) .
Ni2 O18 2.048(4) .
Ni2 O19 2.053(4) .
Ni2 O20 2.027(4) .
Ni2 O21 2.067(4) .
Ni2 O22 2.097(4) .
K1 O5 2.859(4) .
K1 O7 2.775(4) .
K1 O8 2.753(4) 1_655
K1 O23 2.866(5) .
K1 O24 2.904(5) .
K1 O25 3.010(6) .
K1 O26 2.819(6) .
K2 O18 2.722(4) 2_756
K2 O19 2.917(4) 2_656
K2 O20 2.676(4) 2_656
K2 O21 2.830(4) 2_756
K2 O24 2.710(5) .
K2 O27 2.709(5) .
C1 C2 1.394(7) .
C1 C6 1.403(7) .
C1 C7 1.520(7) .
C2 C3 1.391(7) .
C2 C8 1.528(7) .
C3 C4 1.390(7) .
C3 C9 1.513(7) .
C4 C5 1.379(7) .
C4 C10 1.523(7) .
C5 C6 1.399(7) .
C5 C11 1.521(7) .
C6 C12 1.497(7) .
C7 O1 1.246(6) .
C7 O2 1.264(6) .
C8 O3 1.260(6) .
C8 O4 1.258(6) .
C9 O5 1.248(7) .
C9 O6 1.268(7) .
C10 O7 1.248(6) .
C10 O8 1.259(6) .
C11 O9 1.263(6) .
C11 O10 1.235(6) .
C12 O11 1.268(6) .
C12 O12 1.257(6) .
O6 K1 3.402(4) 1_455
O8 K1 2.753(4) 1_455
O13 H13A 0.764(18) .
O13 H13B 0.764(18) .
O14 H14A 0.766(18) .
O14 H14B 0.769(18) .
O15 H15A 0.760(18) .
O15 H15B 0.760(18) .
O16 H16A 0.769(18) .
O16 H16B 0.759(18) .
O17 H17A 0.768(18) .
O17 H17B 0.758(18) .
O18 K2 2.721(4) 2_746
O18 H18A 0.762(18) .
O18 H18B 0.761(18) .
O19 K2 2.916(4) 2_646
O19 H19A 0.766(18) .
O19 H19B 0.770(18) .
O20 K2 2.676(4) 2_646
O20 H20A 0.758(18) .
O20 H20B 0.754(18) .
O21 K2 2.830(4) 2_746
O21 H21A 0.763(18) .
O21 H21B 0.761(18) .
O22 K2 3.309(5) 2_746
O22 H22A 0.763(18) .
O22 H22B 0.767(18) .
O23 H23A 0.775(18) .
O23 H23B 0.762(18) .
O24 H24A 0.769(18) .
O24 H24B 0.765(18) .
O25 H25A 0.780(18) .
O25 H25B 0.777(18) .
O26 H26A 0.776(18) .
O26 H26B 0.779(18) .
O27 H27A 0.765(18) .
O27 H27B 0.774(18) .
O28 H28A 0.770(18) .
O28 H28B 0.768(18) .
O29 H29A 0.766(18) .
O29 H29B 0.768(18) .

loop_
_geom_hbond_atom_site_label_D
_geom_hbond_atom_site_label_H
_geom_hbond_atom_site_label_A
_geom_hbond_distance_DH
_geom_hbond_distance_HA
_geom_hbond_distance_DA
_geom_hbond_angle_DHA
_geom_hbond_site_symmetry_A
O13 H13A O3 0.764(18) 2.01(3) 2.741(5) 159(6) .
O13 H13B O9 0.764(18) 1.95(2) 2.708(5) 170(5) 4_565
O14 H14A O6 0.766(18) 1.94(2) 2.706(5) 172(5) .
O14 H14B O5 0.769(18) 1.796(19) 2.555(5) 169(5) 3_666
O15 H15A O23 0.760(18) 2.09(3) 2.764(6) 149(6) 3_766
O15 H15B O6 0.760(18) 2.06(2) 2.789(5) 161(6) 3_666
O16 H16A O27 0.769(18) 2.058(19) 2.819(6) 171(5) 4_565
O16 H16B O10 0.759(18) 1.96(2) 2.688(5) 162(6) 4_565
O17 H17A O8 0.768(18) 2.14(2) 2.898(5) 169(7) 3_666
O17 H17B O11 0.758(18) 2.196(19) 2.954(5) 176(6) 4_565
O18 H18A O1 0.762(18) 1.989(19) 2.748(5) 174(6) 3_656
O18 H18B O28 0.761(18) 1.98(2) 2.738(6) 171(7) .
O19 H19A O1 0.766(18) 2.05(2) 2.814(5) 174(6) .
O19 H19B O2 0.770(18) 1.857(19) 2.623(5) 174(5) 3_656
O20 H20A O11 0.758(18) 1.99(3) 2.673(5) 150(6) .
O20 H20B O7 0.754(18) 1.84(3) 2.563(5) 160(6) 2_646
O21 H21A O29 0.763(18) 2.02(2) 2.764(6) 164(6) .
O21 H21B O8 0.761(18) 2.00(2) 2.762(5) 174(5) 2_646
O22 H22A O9 0.763(18) 2.04(2) 2.791(5) 166(7) 2_646
O22 H22B O3 0.767(18) 2.20(3) 2.939(6) 161(7) 3_656
O23 H23A O29 0.775(18) 2.51(7) 2.823(6) 106(6) 2_756
O23 H23B O14 0.762(18) 2.11(3) 2.814(5) 154(7) 3_666
O24 H24B O9 0.765(18) 2.01(2) 2.755(6) 165(6) 1_655
O24 H24A O10 0.769(18) 2.30(3) 3.029(6) 159(7) .
O25 H25A O4 0.780(18) 2.25(4) 2.988(6) 159(8) .
O25 H25B O6 0.777(18) 2.35(7) 2.816(6) 119(7) 1_655
O26 H26B O25 0.779(18) 2.11(4) 2.798(8) 148(7) .
O26 H26A O28 0.776(18) 2.35(4) 3.075(8) 155(7) .
O27 H27A O2 0.765(18) 2.23(4) 2.883(6) 143(6) 4_566
O27 H27B O3 0.774(18) 2.173(19) 2.942(6) 172(5) 4_666
O28 H28A O1 0.770(18) 2.01(3) 2.735(6) 156(7) 1_655
O28 H28B O2 0.768(18) 2.12(2) 2.881(6) 170(7) .
O29 H29A O11 0.766(18) 2.23(3) 2.909(6) 148(5) 1_655
O29 H29B O10 0.768(18) 2.09(2) 2.848(6) 169(6) .

loop_
_geom_torsion_atom_site_label_1
_geom_torsion_atom_site_label_2
_geom_torsion_atom_site_label_3
_geom_torsion_atom_site_label_4
_geom_torsion
_geom_torsion_site_symmetry_4
C6 C1 C2 C3 -0.4(8) .
C6 C1 C2 C8 175.6(5) .
C7 C1 C2 C3 -174.7(5) .
C7 C1 C2 C8 1.3(8) .
C1 C2 C3 C4 1.5(8) .
C1 C2 C3 C9 175.6(5) .
C8 C2 C3 C4 -174.6(5) .
C8 C2 C3 C9 -0.5(8) .
C2 C3 C4 C5 -0.1(8) .
C2 C3 C4 C10 174.6(5) .
C9 C3 C4 C5 -174.6(5) .
C9 C3 C4 C10 0.2(7) .
C3 C4 C5 C6 -2.5(8) .
C3 C4 C5 C11 170.6(5) .
C10 C4 C5 C6 -177.2(5) .
C10 C4 C5 C11 -4.1(8) .
C4 C5 C6 C1 3.6(8) .
C4 C5 C6 C12 -178.8(5) .
C11 C5 C6 C1 -169.3(5) .
C11 C5 C6 C12 8.3(8) .
C2 C1 C6 C5 -2.2(8) .
C2 C1 C6 C12 -179.8(5) .
C7 C1 C6 C5 172.0(5) .
C7 C1 C6 C12 -5.7(8) .
C2 C1 C7 O1 -112.8(6) .
C2 C1 C7 O2 66.3(6) .
C6 C1 C7 O1 73.0(7) .
C6 C1 C7 O2 -107.9(6) .
C1 C2 C8 O3 43.1(8) .
C1 C2 C8 O4 -136.4(5) .
C3 C2 C8 O3 -140.8(5) .
C3 C2 C8 O4 39.6(7) .
C2 C3 C9 O5 -112.2(6) .
C2 C3 C9 O6 70.6(7) .
C4 C3 C9 O5 62.1(7) .
C4 C3 C9 O6 -115.1(5) .
C3 C4 C10 O7 -117.9(5) .
C3 C4 C10 O8 60.1(7) .
C5 C4 C10 O7 56.8(7) .
C5 C4 C10 O8 -125.1(5) .
C4 C5 C11 O9 63.0(7) .
C4 C5 C11 O10 -113.5(6) .
C6 C5 C11 O9 -124.0(6) .
C6 C5 C11 O10 59.6(7) .
C1 C6 C12 O11 -144.2(5) .
C1 C6 C12 O12 36.2(7) .
C5 C6 C12 O11 38.2(7) .
C5 C6 C12 O12 -141.4(5) .
C2 C8 O4 Ni1 -162.4(3) .
O3 C8 O4 Ni1 18.1(8) .
C3 C9 O5 K1 -4.7(7) .
O6 C9 O5 K1 172.3(4) .
C3 C9 O6 K1 55.6(5) 1_455
O5 C9 O6 K1 -121.3(5) 1_455
C4 C10 O7 K1 64.8(5) .
O8 C10 O7 K1 -113.1(5) .
C4 C10 O8 K1 21.7(6) 1_455
O7 C10 O8 K1 -160.5(4) 1_455
C6 C12 O12 Ni2 -167.5(3) .
O11 C12 O12 Ni2 13.0(8) .
